data_7049361
loop_
_publ_author_name
'Hey, Daniela A.'
'Fischer, Pauline J.'
'Baratta, Walter'
'K\"uhn, Fritz E'

_publ_section_title
;
 Ru(O<sub>2</sub>CCF<sub>3</sub>)<sub>2</sub>(PPh<sub>3</sub>)<sub>2</sub>
 and ruthenium phosphine complexes bearing fluoroacetate ligands:
 synthesis, characterization and catalytic activity.
;
_journal_issue 14
_journal_name_full 'Dalton transactions (Cambridge, England : 2003)'
_journal_page_first 4625
_journal_page_last 4635
_journal_paper_doi 10.1039/c9dt00334g
_journal_volume 48
_journal_year 2019
_chemical_compound_source 'see text'
_chemical_formula_moiety 'C80 H62 F12 O9 P4 Ru2'
_chemical_formula_sum 'C80 H62 F12 O9 P4 Ru2'
_chemical_formula_weight 1721.32
_space_group_IT_number 73
_space_group_name_Hall '-I 2b 2c'
_space_group_name_H-M_alt 'I b c a'
_symmetry_cell_setting orthorhombic
_symmetry_Int_Tables_number 73
_symmetry_space_group_name_Hall '-I 2b 2c'
_symmetry_space_group_name_H-M 'I b c a'
_atom_sites_solution_hydrogens mixed
_audit_update_record
;
2019-01-22 deposited with the CCDC.    2019-03-07 downloaded from the CCDC.
;
_cell_angle_alpha 90
_cell_angle_beta 90
_cell_angle_gamma 90
_cell_formula_units_Z 8
_cell_length_a 11.9960(14)
_cell_length_b 30.198(4)
_cell_length_c 44.214(5)
_cell_measurement_reflns_used 9953
_cell_measurement_temperature 100
_cell_measurement_theta_max 25.6722
_cell_measurement_theta_min 2.2168
_cell_volume 16017(3)
_computing_cell_refinement 'SAINT (Bruker, 2017)'
_computing_data_collection 'APEX III Control Software (Bruker, 2016)'
_computing_data_reduction 'SAINT (Bruker, 2017)'
_computing_molecular_graphics 'PLATON (Spek, 2011)'
_computing_publication_material 'PLATON (Spek, 2011), enCIFer (Allen, 2014)'
_computing_structure_refinement 'SHELXL2014 (Sheldrick, 2014), SHELXLE (Huebschle, 2011)'
_computing_structure_solution 'SHELXT (Sheldrick, 2015)'
_diffrn_ambient_temperature 100
_diffrn_detector ' CMOS plate '
_diffrn_detector_area_resol_mean 16
_diffrn_measured_fraction_theta_full 0.999
_diffrn_measured_fraction_theta_max 0.999
_diffrn_measurement_device ' \k-geometry diffractometer '
_diffrn_measurement_device_type ' Bruker Photon CMOS '
_diffrn_measurement_method ' phi- and omega-rotation '
_diffrn_radiation_monochromator 'Helios optic'
_diffrn_radiation_probe x-ray
_diffrn_radiation_source 'IMS microsource'
_diffrn_radiation_type MoK\a
_diffrn_radiation_wavelength 0.71073
_diffrn_reflns_av_R_equivalents 0.0686
_diffrn_reflns_av_unetI/netI 0.0167
_diffrn_reflns_limit_h_max 14
_diffrn_reflns_limit_h_min -14
_diffrn_reflns_limit_k_max 35
_diffrn_reflns_limit_k_min -35
_diffrn_reflns_limit_l_max 52
_diffrn_reflns_limit_l_min -52
_diffrn_reflns_number 281355
_diffrn_reflns_reduction_process
;
;
_diffrn_reflns_theta_full 25.02
_diffrn_reflns_theta_max 25.02
_diffrn_reflns_theta_min 2.05
_exptl_absorpt_coefficient_mu 0.539
_exptl_absorpt_correction_T_max 0.7369
_exptl_absorpt_correction_T_min 0.6927
_exptl_absorpt_correction_type multi-scan
_exptl_absorpt_process_details 'SADABS 2016/2, Bruker, 2016'
_exptl_crystal_colour 'clear yellow'
_exptl_crystal_density_diffrn 1.428
_exptl_crystal_density_method 'Not Measured'
_exptl_crystal_description fragment
_exptl_crystal_F_000 6960
_exptl_crystal_size_max 0.345
_exptl_crystal_size_mid 0.211
_exptl_crystal_size_min 0.105
_platon_squeeze_details
;
The unit cell contains 14 disordered molecules of dichloro methane which were
treated as a diffuse contribution to the overall scattering without specific
atom positions by SQUEEZE/PLATON.
;
_refine_diff_density_max 6.577
_refine_diff_density_min -1.270
_refine_diff_density_rms 0.138
_refine_ls_extinction_method none
_refine_ls_goodness_of_fit_ref 1.068
_refine_ls_hydrogen_treatment mixed
_refine_ls_matrix_type full
_refine_ls_number_parameters 523
_refine_ls_number_reflns 7083
_refine_ls_number_restraints 128
_refine_ls_restrained_S_all 1.070
_refine_ls_R_factor_all 0.0765
_refine_ls_R_factor_gt 0.0674
_refine_ls_shift/su_max 0.001
_refine_ls_shift/su_mean 0.000
_refine_ls_structure_factor_coef Fsqd
_refine_ls_weighting_details 'W=1/[\S^2^(FO^2^)+(0.0676P)^2^+286.5905P] WHERE P=(FO^2^+2FC^2^)/3'
_refine_ls_weighting_scheme calc
_refine_ls_wR_factor_gt 0.1604
_refine_ls_wR_factor_ref 0.1707
_reflns_number_gt 6223
_reflns_number_total 7083
_reflns_threshold_expression I>2\s(I)
_cod_data_source_file c9dt00334g2.cif
_cod_data_source_block complex1a
_cod_depositor_comments 'Adding full bibliography for 7049354--7049361.cif.'
_cod_database_code 7049361

loop_
_space_group_symop_id
_space_group_symop_operation_xyz
1 x,y,z
2 -x,1/2-y,z
3 x,-y,1/2-z
4 -x,1/2+y,1/2-z
5 -x,-y,-z
6 x,1/2+y,-z
7 -x,y,1/2+z
8 x,1/2-y,1/2+z
9 1/2+x,1/2+y,1/2+z
10 1/2-x,-y,1/2+z
11 1/2+x,1/2-y,-z
12 1/2-x,y,-z
13 1/2-x,1/2-y,1/2-z
14 1/2+x,y,1/2-z
15 1/2-x,1/2+y,z
16 1/2+x,-y,z

loop_
_atom_site_aniso_label
_atom_site_aniso_U_11
_atom_site_aniso_U_22
_atom_site_aniso_U_33
_atom_site_aniso_U_23
_atom_site_aniso_U_13
_atom_site_aniso_U_12
Ru1 0.0199(2) 0.0133(2) 0.0164(2) -0.0004(1) -0.0019(2) 0.0003(2)
P1 0.0240(7) 0.0151(6) 0.0177(6) -0.0005(5) -0.0024(5) -0.0027(5)
P2 0.0218(7) 0.0144(6) 0.0179(6) -0.0009(5) -0.0036(5) 0.0027(5)
F1 0.034(2) 0.031(2) 0.045(3) 0.005(2) -0.025(3) -0.017(2)
F1A 0.040(6) 0.031(4) 0.042(6) -0.002(4) -0.019(6) 0.003(5)
F2 0.050(3) 0.043(3) 0.036(2) 0.005(2) -0.019(2) -0.010(2)
F2A 0.041(5) 0.038(4) 0.057(4) 0.007(4) -0.021(4) -0.002(4)
F3 0.032(2) 0.051(3) 0.080(4) -0.024(3) -0.018(2) 0.013(2)
F3A 0.031(4) 0.043(5) 0.057(4) -0.013(4) -0.012(4) -0.001(4)
F4 0.033(2) 0.033(2) 0.075(3) 0.0143(19) -0.0132(19) 0.0033(16)
F5 0.038(2) 0.055(2) 0.046(2) -0.0208(18) -0.0183(18) 0.0049(18)
F6 0.0295(18) 0.063(2) 0.037(2) 0.0020(18) 0.0032(16) -0.0058(18)
O1 0.023(3) 0.013(2) 0.020(2) 0.0000 0.0000 0.000(2)
O2 0.027(2) 0.0183(17) 0.0180(17) -0.0006(14) -0.0013(15) 0.0036(15)
O3 0.032(2) 0.0171(18) 0.0230(19) -0.0030(14) -0.0077(16) -0.0021(16)
O4 0.0219(18) 0.0168(17) 0.0220(18) -0.0010(14) -0.0025(15) -0.0030(14)
O5 0.028(2) 0.0231(19) 0.035(2) -0.0058(17) -0.0033(17) 0.0069(16)
C1 0.028(3) 0.016(2) 0.016(2) -0.0010(19) -0.001(2) 0.002(2)
C2 0.027(3) 0.023(3) 0.020(3) 0.002(2) -0.002(2) -0.001(2)
C3 0.036(3) 0.025(3) 0.023(3) 0.001(2) 0.002(2) 0.002(2)
C4 0.038(3) 0.029(3) 0.017(2) 0.001(2) -0.004(2) 0.008(2)
C5 0.043(4) 0.038(3) 0.028(3) -0.003(3) -0.014(3) 0.000(3)
C6 0.030(3) 0.030(3) 0.026(3) 0.003(2) -0.009(2) -0.007(2)
C7 0.027(3) 0.016(2) 0.028(3) 0.004(2) -0.002(2) -0.003(2)
C8 0.032(3) 0.025(3) 0.026(3) 0.000(2) 0.003(2) 0.002(2)
C9 0.025(3) 0.033(3) 0.040(3) 0.002(3) 0.001(3) 0.002(2)
C10 0.028(3) 0.031(3) 0.038(3) 0.010(3) 0.008(3) 0.009(2)
C11 0.042(4) 0.035(3) 0.027(3) 0.000(2) 0.006(3) 0.012(3)
C12 0.031(3) 0.026(3) 0.025(3) 0.001(2) -0.001(2) 0.004(2)
C13 0.027(3) 0.018(2) 0.015(2) -0.0022(19) -0.005(2) -0.005(2)
C14 0.028(3) 0.019(2) 0.025(3) -0.005(2) -0.002(2) 0.000(2)
C15 0.023(3) 0.031(3) 0.032(3) -0.006(2) 0.001(2) -0.007(2)
C16 0.034(3) 0.022(3) 0.040(3) -0.004(2) 0.000(3) -0.011(2)
C17 0.033(3) 0.017(3) 0.036(3) -0.006(2) 0.001(3) -0.003(2)
C18 0.025(3) 0.023(3) 0.025(3) -0.003(2) -0.002(2) -0.001(2)
C19 0.023(3) 0.019(2) 0.016(2) 0.0016(19) -0.002(2) 0.000(2)
C20 0.023(3) 0.020(3) 0.027(3) 0.000(2) 0.002(2) 0.001(2)
C21 0.033(3) 0.017(3) 0.034(3) 0.003(2) 0.001(2) 0.003(2)
C22 0.029(3) 0.019(3) 0.035(3) 0.004(2) 0.006(2) 0.006(2)
C23 0.025(3) 0.023(3) 0.027(3) 0.003(2) 0.003(2) 0.005(2)
C24 0.028(3) 0.018(2) 0.020(3) 0.003(2) 0.000(2) -0.002(2)
C25 0.019(3) 0.015(2) 0.028(3) -0.005(2) 0.001(2) 0.000(2)
C26 0.028(3) 0.021(3) 0.037(3) -0.007(2) 0.005(2) 0.000(2)
C27 0.036(3) 0.024(3) 0.041(3) -0.008(2) 0.015(3) -0.004(2)
C28 0.021(3) 0.023(3) 0.052(4) -0.013(3) 0.011(3) -0.003(2)
C29 0.026(3) 0.035(3) 0.043(4) -0.008(3) 0.004(3) 0.003(3)
C30 0.021(3) 0.026(3) 0.035(3) -0.005(2) 0.001(2) 0.002(2)
C31 0.032(3) 0.013(2) 0.017(2) 0.0008(19) 0.000(2) -0.002(2)
C32 0.040(3) 0.014(2) 0.021(3) 0.001(2) -0.001(2) 0.002(2)
C33 0.052(4) 0.021(3) 0.023(3) -0.002(2) 0.002(3) 0.000(3)
C34 0.068(5) 0.027(3) 0.019(3) -0.001(2) -0.009(3) -0.007(3)
C35 0.040(3) 0.030(3) 0.025(3) 0.004(2) -0.013(3) -0.003(3)
C36 0.038(3) 0.020(3) 0.020(3) 0.001(2) 0.000(2) 0.000(2)
C37 0.023(3) 0.028(3) 0.020(3) -0.005(2) -0.001(2) -0.003(2)
C38 0.031(3) 0.024(2) 0.042(3) -0.001(2) -0.015(3) 0.000(2)
C38A 0.035(4) 0.032(3) 0.047(4) -0.003(3) -0.017(3) 0.000(3)
C39 0.027(3) 0.022(3) 0.024(3) 0.003(2) -0.001(2) -0.004(2)
C40 0.027(3) 0.029(3) 0.024(3) -0.008(2) -0.007(2) 0.006(2)

loop_
_atom_site_label
_atom_site_type_symbol
_atom_site_thermal_displace_type
_atom_site_fract_x
_atom_site_fract_y
_atom_site_fract_z
_atom_site_occupancy
_atom_site_U_iso_or_equiv
_atom_site_calc_flag
_atom_site_refinement_flags
_atom_site_disorder_assembly
_atom_site_disorder_group
Ru1 Ru Uani 0.45617(3) 0.31227(2) 0.37902(2) 1.000 0.0165(1) d . . .
P1 P Uani 0.41801(11) 0.36429(4) 0.41526(3) 1.000 0.0189(4) d . . .
P2 P Uani 0.51144(11) 0.36177(4) 0.34247(3) 1.000 0.0180(4) d . . .
F1 F Uani 0.7994(8) 0.32182(19) 0.42443(15) 0.765(8) 0.0367(14) d DUP A 1
F1A F Uani 0.806(3) 0.3257(5) 0.4315(5) 0.235(8) 0.038(3) d DUP A 2
F2 F Uani 0.7500(5) 0.27499(18) 0.45761(11) 0.765(8) 0.0430(16) d DUP A 1
F2A F Uani 0.7991(15) 0.2584(6) 0.4462(4) 0.235(8) 0.045(3) d DUP A 2
F3 F Uani 0.8428(4) 0.2531(2) 0.41972(16) 0.765(8) 0.0543(18) d DUP A 1
F3A F Uani 0.8515(13) 0.2730(6) 0.4015(4) 0.235(8) 0.044(3) d DUP A 2
F4 F Uani 0.1255(3) 0.33489(12) 0.32204(10) 1.000 0.0470(14) d . . .
F5 F Uani 0.1067(3) 0.26741(13) 0.30881(9) 1.000 0.0463(12) d . . .
F6 F Uani 0.0726(3) 0.28695(14) 0.35441(8) 1.000 0.0432(11) d . . .
O1 O Uani 0.50000 0.25000 0.35370(11) 1.000 0.0187(14) d SDT . .
O2 O Uani 0.6094(3) 0.30730(11) 0.40116(8) 1.000 0.0211(10) d . . .
O3 O Uani 0.6283(3) 0.23343(11) 0.40920(8) 1.000 0.0240(11) d . . .
O4 O Uani 0.3004(3) 0.31315(11) 0.35763(8) 1.000 0.0202(10) d . . .
O5 O Uani 0.3061(3) 0.24984(13) 0.33061(9) 1.000 0.0287(11) d . . .
C1 C Uani 0.4595(4) 0.34293(16) 0.45274(11) 1.000 0.0200(14) d . . .
C2 C Uani 0.3844(5) 0.31525(17) 0.46754(12) 1.000 0.0233(17) d . . .
C3 C Uani 0.4087(5) 0.29869(18) 0.49611(12) 1.000 0.0280(17) d . . .
C4 C Uani 0.5078(5) 0.30993(18) 0.51031(12) 1.000 0.0280(16) d . . .
C5 C Uani 0.5819(6) 0.3370(2) 0.49577(14) 1.000 0.0363(19) d . . .
C6 C Uani 0.5590(5) 0.35351(19) 0.46711(13) 1.000 0.0287(17) d . . .
C7 C Uani 0.2738(5) 0.37971(16) 0.42496(12) 1.000 0.0237(16) d . . .
C8 C Uani 0.1842(5) 0.36454(18) 0.40835(13) 1.000 0.0277(17) d . . .
C9 C Uani 0.0751(5) 0.3732(2) 0.41842(14) 1.000 0.0327(17) d . . .
C10 C Uani 0.0561(5) 0.3966(2) 0.44412(14) 1.000 0.0323(17) d . . .
C11 C Uani 0.1452(5) 0.4119(2) 0.46078(13) 1.000 0.0347(19) d . . .
C12 C Uani 0.2543(5) 0.40340(18) 0.45148(12) 1.000 0.0273(17) d . . .
C13 C Uani 0.4939(5) 0.41681(16) 0.41359(11) 1.000 0.0200(14) d . . .
C14 C Uani 0.6090(5) 0.41558(17) 0.40862(12) 1.000 0.0240(16) d . . .
C15 C Uani 0.6712(5) 0.45442(19) 0.40765(13) 1.000 0.0287(17) d . . .
C16 C Uani 0.6191(5) 0.49477(19) 0.41097(14) 1.000 0.0320(17) d . . .
C17 C Uani 0.5038(5) 0.49672(18) 0.41517(13) 1.000 0.0287(17) d . . .
C18 C Uani 0.4430(5) 0.45775(17) 0.41628(12) 1.000 0.0243(17) d . . .
C19 C Uani 0.4434(4) 0.41631(16) 0.34397(11) 1.000 0.0193(14) d . . .
C20 C Uani 0.4983(5) 0.45632(17) 0.33986(12) 1.000 0.0233(17) d . . .
C21 C Uani 0.4409(5) 0.49604(18) 0.34024(13) 1.000 0.0280(17) d . . .
C22 C Uani 0.3267(5) 0.49652(18) 0.34470(13) 1.000 0.0277(17) d . . .
C23 C Uani 0.2714(5) 0.45703(17) 0.34910(12) 1.000 0.0250(17) d . . .
C24 C Uani 0.3288(5) 0.41723(17) 0.34911(11) 1.000 0.0220(16) d . . .
C25 C Uani 0.6577(4) 0.37472(16) 0.33394(12) 1.000 0.0207(16) d . . .
C26 C Uani 0.6844(5) 0.39828(18) 0.30773(14) 1.000 0.0287(17) d . . .
C27 C Uani 0.7939(5) 0.40576(19) 0.29995(15) 1.000 0.0337(17) d . . .
C28 C Uani 0.8787(5) 0.38871(18) 0.31800(15) 1.000 0.0320(19) d . . .
C29 C Uani 0.8546(5) 0.3653(2) 0.34349(15) 1.000 0.0347(19) d . . .
C30 C Uani 0.7435(5) 0.35777(18) 0.35144(13) 1.000 0.0273(17) d . . .
C31 C Uani 0.4693(5) 0.34239(16) 0.30466(11) 1.000 0.0207(14) d . . .
C32 C Uani 0.5439(5) 0.31633(16) 0.28793(12) 1.000 0.0250(16) d . . .
C33 C Uani 0.5167(6) 0.30301(18) 0.25891(13) 1.000 0.0320(19) d . . .
C34 C Uani 0.4156(6) 0.31432(19) 0.24622(13) 1.000 0.038(2) d . . .
C35 C Uani 0.3409(5) 0.33892(19) 0.26255(13) 1.000 0.0317(17) d . . .
C36 C Uani 0.3676(5) 0.35339(17) 0.29162(12) 1.000 0.0260(17) d . . .
C37 C Uani 0.6547(5) 0.27264(18) 0.41067(12) 1.000 0.0237(17) d . . .
C38 C Uani 0.7627(7) 0.2805(2) 0.42786(19) 0.765(8) 0.0323(16) d DUP A 1
C38A C Uani 0.7796(17) 0.2848(7) 0.4227(4) 0.235(8) 0.038(2) d DUP A 2
C39 C Uani 0.2630(5) 0.28388(17) 0.34025(12) 1.000 0.0243(17) d . . .
C40 C Uani 0.1414(5) 0.29329(19) 0.33104(12) 1.000 0.0267(17) d . . .
H1 H Uiso 0.4455(14) 0.244(2) 0.3425(4) 1.000 0.0280 d DU . .
H2 H Uiso 0.31604 0.30763 0.45803 1.000 0.0280 c RU . .
H3 H Uiso 0.35729 0.27960 0.50594 1.000 0.0330 c RU . .
H4 H Uiso 0.52406 0.29894 0.52996 1.000 0.0340 c RU . .
H5 H Uiso 0.65000 0.34461 0.50541 1.000 0.0430 c RU . .
H6 H Uiso 0.61164 0.37212 0.45729 1.000 0.0350 c RU . .
H8 H Uiso 0.19606 0.34833 0.39023 1.000 0.0330 c RU . .
H9 H Uiso 0.01359 0.36253 0.40702 1.000 0.0390 c RU . .
H10 H Uiso -0.01801 0.40240 0.45057 1.000 0.0390 c RU . .
H11 H Uiso 0.13224 0.42843 0.47873 1.000 0.0410 c RU . .
H12 H Uiso 0.31530 0.41374 0.46324 1.000 0.0330 c RU . .
H14 H Uiso 0.64518 0.38788 0.40587 1.000 0.0290 c RU . .
H15 H Uiso 0.74954 0.45312 0.40470 1.000 0.0340 c RU . .
H16 H Uiso 0.66163 0.52129 0.41040 1.000 0.0380 c RU . .
H17 H Uiso 0.46743 0.52450 0.41724 1.000 0.0340 c RU . .
H18 H Uiso 0.36448 0.45916 0.41895 1.000 0.0290 c RU . .
H20 H Uiso 0.57660 0.45642 0.33672 1.000 0.0280 c RU . .
H21 H Uiso 0.48000 0.52309 0.33743 1.000 0.0340 c RU . .
H22 H Uiso 0.28699 0.52373 0.34473 1.000 0.0330 c RU . .
H23 H Uiso 0.19303 0.45712 0.35216 1.000 0.0300 c RU . .
H24 H Uiso 0.28978 0.39036 0.35265 1.000 0.0260 c RU . .
H26 H Uiso 0.62643 0.40924 0.29515 1.000 0.0340 c RU . .
H27 H Uiso 0.81149 0.42246 0.28237 1.000 0.0400 c RU . .
H28 H Uiso 0.95432 0.39347 0.31247 1.000 0.0380 c RU . .
H29 H Uiso 0.91306 0.35408 0.35580 1.000 0.0420 c RU . .
H30 H Uiso 0.72659 0.34090 0.36898 1.000 0.0330 c RU . .
H32 H Uiso 0.61324 0.30781 0.29654 1.000 0.0300 c RU . .
H33 H Uiso 0.56831 0.28586 0.24758 1.000 0.0380 c RU . .
H34 H Uiso 0.39788 0.30509 0.22625 1.000 0.0460 c RU . .
H35 H Uiso 0.27050 0.34617 0.25403 1.000 0.0380 c RU . .
H36 H Uiso 0.31585 0.37094 0.30260 1.000 0.0310 c RU . .

loop_
_atom_type_symbol
_atom_type_description
_atom_type_scat_dispersion_real
_atom_type_scat_dispersion_imag
_atom_type_scat_source
C C 0.0033 0.0016 ' International Tables Vol C Tables 4.2.6.8 and 6.1.1.4'
H H 0.0000 0.0000 ' International Tables Vol C Tables 4.2.6.8 and 6.1.1.4'
F F 0.0171 0.0103 ' International Tables Vol C Tables 4.2.6.8 and 6.1.1.4'
O O 0.0106 0.0060 ' International Tables Vol C Tables 4.2.6.8 and 6.1.1.4'
P P 0.1023 0.0942 ' International Tables Vol C Tables 4.2.6.8 and 6.1.1.4'
Ru Ru -1.2594 0.8363 ' International Tables Vol C Tables 4.2.6.8 and 6.1.1.4'

loop_
_geom_angle_atom_site_label_1
_geom_angle_atom_site_label_2
_geom_angle_atom_site_label_3
_geom_angle
_geom_angle_site_symmetry_1
_geom_angle_site_symmetry_3
_geom_angle_publ_flag
P1 Ru1 P2 95.94(5) . . yes
P1 Ru1 O1 165.42(12) . . yes
P1 Ru1 O2 84.10(10) . . yes
P1 Ru1 O4 97.41(10) . . yes
P1 Ru1 O3 84.99(10) . 2_655 yes
P2 Ru1 O1 97.25(11) . . yes
P2 Ru1 O2 97.03(10) . . yes
P2 Ru1 O4 86.08(10) . . yes
P2 Ru1 O3 168.55(10) . 2_655 yes
O1 Ru1 O2 88.14(11) . . yes
O1 Ru1 O4 89.68(11) . . yes
O1 Ru1 O3 83.32(12) . 2_655 yes
O2 Ru1 O4 176.40(13) . . yes
O2 Ru1 O3 94.42(14) . 2_655 yes
O3 Ru1 O4 82.48(13) 2_655 . yes
Ru1 P1 C1 109.54(16) . . yes
Ru1 P1 C7 121.60(17) . . yes
Ru1 P1 C13 117.83(17) . . yes
C1 P1 C7 97.6(2) . . yes
C1 P1 C13 101.8(2) . . yes
C7 P1 C13 104.9(2) . . yes
Ru1 P2 C19 115.40(16) . . yes
Ru1 P2 C25 123.94(17) . . yes
Ru1 P2 C31 110.62(17) . . yes
C19 P2 C25 103.9(2) . . yes
C19 P2 C31 101.3(2) . . yes
C25 P2 C31 98.3(3) . . yes
Ru1 O1 Ru1 120.3(2) . 2_655 yes
Ru1 O2 C37 126.8(3) . . yes
Ru1 O3 C37 140.0(4) 2_655 . yes
Ru1 O4 C39 125.9(3) . . yes
Ru1 O1 H1 107(3) 2_655 2_655 no
Ru1 O1 H1 107(3) . . no
Ru1 O1 H1 107(4) . 2_655 no
Ru1 O1 H1 107(4) 2_655 . no
H1 O1 H1 108(2) . 2_655 no
C2 C1 C6 118.6(5) . . no
P1 C1 C6 124.2(4) . . yes
P1 C1 C2 117.2(4) . . yes
C1 C2 C3 120.5(5) . . no
C2 C3 C4 120.2(5) . . no
C3 C4 C5 119.4(5) . . no
C4 C5 C6 121.0(6) . . no
C1 C6 C5 120.3(5) . . no
P1 C7 C12 118.9(4) . . yes
C8 C7 C12 119.2(5) . . no
P1 C7 C8 121.6(4) . . yes
C7 C8 C9 119.6(5) . . no
C8 C9 C10 121.2(6) . . no
C9 C10 C11 119.5(6) . . no
C10 C11 C12 120.6(5) . . no
C7 C12 C11 120.0(5) . . no
C14 C13 C18 118.2(5) . . no
P1 C13 C14 118.3(4) . . yes
P1 C13 C18 123.5(5) . . yes
C13 C14 C15 120.8(5) . . no
C14 C15 C16 120.0(5) . . no
C15 C16 C17 120.1(5) . . no
C16 C17 C18 119.4(5) . . no
C13 C18 C17 121.6(6) . . no
C20 C19 C24 118.2(5) . . no
P2 C19 C20 124.4(4) . . yes
P2 C19 C24 117.5(4) . . yes
C19 C20 C21 121.1(5) . . no
C20 C21 C22 120.2(5) . . no
C21 C22 C23 119.2(5) . . no
C22 C23 C24 120.8(6) . . no
C19 C24 C23 120.5(5) . . no
C26 C25 C30 118.8(5) . . no
P2 C25 C30 121.1(4) . . yes
P2 C25 C26 119.9(4) . . yes
C25 C26 C27 120.6(5) . . no
C26 C27 C28 119.6(6) . . no
C27 C28 C29 120.8(6) . . no
C28 C29 C30 119.7(6) . . no
C25 C30 C29 120.5(5) . . no
P2 C31 C36 122.8(4) . . yes
C32 C31 C36 118.4(5) . . no
P2 C31 C32 118.8(4) . . yes
C31 C32 C33 120.1(5) . . no
C32 C33 C34 120.8(6) . . no
C33 C34 C35 119.7(5) . . no
C34 C35 C36 120.4(6) . . no
C31 C36 C35 120.6(5) . . no
O2 C37 C38A 108.7(8) . . yes
O3 C37 C38 113.4(5) . . yes
O2 C37 C38 114.0(5) . . yes
O2 C37 O3 132.6(5) . . yes
O3 C37 C38A 118.1(9) . . yes
F2 C38 C37 112.1(6) . . yes
F3 C38 C37 112.7(6) . . yes
F1 C38 F2 105.5(6) . . yes
F1 C38 F3 108.4(7) . . yes
F1 C38 C37 111.8(7) . . yes
F2 C38 F3 105.9(7) . . yes
F2A C38A F3A 106.1(18) . . yes
F2A C38A C37 106.3(15) . . yes
F3A C38A C37 107.9(14) . . yes
F1A C38A C37 122(2) . . yes
F1A C38A F2A 106.6(18) . . yes
F1A C38A F3A 108(2) . . yes
O4 C39 O5 130.7(6) . . yes
O4 C39 C40 111.8(5) . . yes
O5 C39 C40 117.5(5) . . yes
F4 C40 C39 112.9(5) . . yes
F6 C40 C39 110.7(4) . . yes
F5 C40 F6 107.2(5) . . yes
F5 C40 C39 112.7(5) . . yes
F4 C40 F5 106.9(5) . . yes
F4 C40 F6 106.1(5) . . yes
C1 C2 H2 120.00 . . no
C3 C2 H2 120.00 . . no
C2 C3 H3 120.00 . . no
C4 C3 H3 120.00 . . no
C3 C4 H4 120.00 . . no
C5 C4 H4 120.00 . . no
C4 C5 H5 120.00 . . no
C6 C5 H5 120.00 . . no
C1 C6 H6 120.00 . . no
C5 C6 H6 120.00 . . no
C7 C8 H8 120.00 . . no
C9 C8 H8 120.00 . . no
C8 C9 H9 119.00 . . no
C10 C9 H9 119.00 . . no
C9 C10 H10 120.00 . . no
C11 C10 H10 120.00 . . no
C10 C11 H11 120.00 . . no
C12 C11 H11 120.00 . . no
C7 C12 H12 120.00 . . no
C11 C12 H12 120.00 . . no
C13 C14 H14 120.00 . . no
C15 C14 H14 120.00 . . no
C14 C15 H15 120.00 . . no
C16 C15 H15 120.00 . . no
C15 C16 H16 120.00 . . no
C17 C16 H16 120.00 . . no
C16 C17 H17 120.00 . . no
C18 C17 H17 120.00 . . no
C13 C18 H18 119.00 . . no
C17 C18 H18 119.00 . . no
C19 C20 H20 119.00 . . no
C21 C20 H20 119.00 . . no
C20 C21 H21 120.00 . . no
C22 C21 H21 120.00 . . no
C21 C22 H22 120.00 . . no
C23 C22 H22 120.00 . . no
C22 C23 H23 120.00 . . no
C24 C23 H23 120.00 . . no
C19 C24 H24 120.00 . . no
C23 C24 H24 120.00 . . no
C25 C26 H26 120.00 . . no
C27 C26 H26 120.00 . . no
C26 C27 H27 120.00 . . no
C28 C27 H27 120.00 . . no
C27 C28 H28 120.00 . . no
C29 C28 H28 120.00 . . no
C28 C29 H29 120.00 . . no
C30 C29 H29 120.00 . . no
C25 C30 H30 120.00 . . no
C29 C30 H30 120.00 . . no
C31 C32 H32 120.00 . . no
C33 C32 H32 120.00 . . no
C32 C33 H33 120.00 . . no
C34 C33 H33 120.00 . . no
C33 C34 H34 120.00 . . no
C35 C34 H34 120.00 . . no
C34 C35 H35 120.00 . . no
C36 C35 H35 120.00 . . no
C31 C36 H36 120.00 . . no
C35 C36 H36 120.00 . . no

loop_
_geom_bond_atom_site_label_1
_geom_bond_atom_site_label_2
_geom_bond_distance
_geom_bond_site_symmetry_2
_geom_bond_publ_flag
Ru1 P1 2.2901(15) . yes
Ru1 P2 2.2990(15) . yes
Ru1 O1 2.251(3) . yes
Ru1 O2 2.088(4) . yes
Ru1 O4 2.095(4) . yes
Ru1 O3 2.171(4) 2_655 yes
P1 C1 1.847(5) . yes
P1 C7 1.842(6) . yes
P1 C13 1.830(5) . yes
P2 C19 1.839(5) . yes
P2 C25 1.837(5) . yes
P2 C31 1.842(5) . yes
F1 C38 1.332(9) . yes
F1A C38A 1.33(3) . yes
F2 C38 1.335(10) . yes
F2A C38A 1.33(3) . yes
F3 C38 1.318(9) . yes
F3A C38A 1.32(3) . yes
F4 C40 1.332(7) . yes
F5 C40 1.323(7) . yes
F6 C40 1.336(7) . yes
O2 C37 1.252(6) . yes
O3 C37 1.227(6) . yes
O4 C39 1.254(6) . yes
O5 C39 1.227(7) . yes
O1 H1 0.84(2) . no
O1 H1 0.84(2) 2_655 no
C1 C2 1.392(7) . no
C1 C6 1.389(8) . no
C2 C3 1.390(8) . no
C3 C4 1.387(8) . no
C4 C5 1.368(9) . no
C5 C6 1.389(8) . no
C7 C12 1.393(7) . no
C7 C8 1.380(8) . no
C8 C9 1.407(8) . no
C9 C10 1.357(9) . no
C10 C11 1.378(8) . no
C11 C12 1.396(8) . no
C13 C18 1.384(7) . no
C13 C14 1.399(8) . no
C14 C15 1.391(8) . no
C15 C16 1.377(8) . no
C16 C17 1.397(8) . no
C17 C18 1.385(8) . no
C19 C24 1.394(8) . no
C19 C20 1.388(7) . no
C20 C21 1.383(8) . no
C21 C22 1.384(8) . no
C22 C23 1.378(8) . no
C23 C24 1.385(8) . no
C25 C30 1.386(8) . no
C25 C26 1.397(8) . no
C26 C27 1.377(9) . no
C27 C28 1.392(9) . no
C28 C29 1.361(9) . no
C29 C30 1.397(8) . no
C31 C36 1.390(8) . no
C31 C32 1.403(8) . no
C32 C33 1.384(8) . no
C33 C34 1.379(10) . no
C34 C35 1.370(9) . no
C35 C36 1.395(8) . no
C37 C38 1.521(10) . no
C37 C38A 1.63(2) . no
C39 C40 1.541(8) . no
C2 H2 0.9500 . no
C3 H3 0.9500 . no
C4 H4 0.9500 . no
C5 H5 0.9500 . no
C6 H6 0.9500 . no
C8 H8 0.9500 . no
C9 H9 0.9500 . no
C10 H10 0.9500 . no
C11 H11 0.9500 . no
C12 H12 0.9500 . no
C14 H14 0.9500 . no
C15 H15 0.9500 . no
C16 H16 0.9500 . no
C17 H17 0.9500 . no
C18 H18 0.9500 . no
C20 H20 0.9500 . no
C21 H21 0.9500 . no
C22 H22 0.9500 . no
C23 H23 0.9500 . no
C24 H24 0.9500 . no
C26 H26 0.9500 . no
C27 H27 0.9500 . no
C28 H28 0.9500 . no
C29 H29 0.9500 . no
C30 H30 0.9500 . no
C32 H32 0.9500 . no
C33 H33 0.9500 . no
C34 H34 0.9500 . no
C35 H35 0.9500 . no
C36 H36 0.9500 . no

loop_
_geom_hbond_atom_site_label_D
_geom_hbond_atom_site_label_H
_geom_hbond_atom_site_label_A
_geom_hbond_distance_DH
_geom_hbond_distance_HA
_geom_hbond_distance_DA
_geom_hbond_angle_DHA
_geom_hbond_site_symmetry_A
_geom_hbond_publ_flag
O1 H1 O5 0.84(2) 1.762(18) 2.540(4) 153(4) . yes
C2 H2 O3 0.9500 2.5800 2.973(6) 105.00 2_655 yes
C2 H2 F2A 0.9500 2.4800 3.268(19) 140.00 2_655 yes
C3 H3 F2A 0.9500 2.5100 3.348(19) 148.00 11_456 yes
C8 H8 O4 0.9500 2.1800 3.063(7) 153.00 . yes
C14 H14 O2 0.9500 2.4800 3.286(6) 143.00 . yes
C24 H24 O4 0.9500 2.3500 3.184(6) 147.00 . yes
C30 H30 O2 0.9500 2.2400 3.121(7) 153.00 . yes
C32 H32 O5 0.9500 2.5000 3.285(7) 140.00 2_655 yes

loop_
_geom_torsion_atom_site_label_1
_geom_torsion_atom_site_label_2
_geom_torsion_atom_site_label_3
_geom_torsion_atom_site_label_4
_geom_torsion
_geom_torsion_site_symmetry_1
_geom_torsion_site_symmetry_3
_geom_torsion_site_symmetry_4
_geom_torsion_publ_flag
P2 Ru1 P1 C1 -142.69(17) . . . no
P2 Ru1 P1 C7 104.8(2) . . . no
P2 Ru1 P1 C13 -27.0(2) . . . no
O2 Ru1 P1 C1 -46.21(19) . . . no
O2 Ru1 P1 C7 -158.8(2) . . . no
O2 Ru1 P1 C13 69.5(2) . . . no
O4 Ru1 P1 C1 130.50(19) . . . no
O4 Ru1 P1 C7 18.0(2) . . . no
O4 Ru1 P1 C13 -113.8(2) . . . no
O3 Ru1 P1 C1 48.77(19) 2_655 . . no
O3 Ru1 P1 C7 -63.8(2) 2_655 . . no
O3 Ru1 P1 C13 164.4(2) 2_655 . . no
P1 Ru1 P2 C19 -30.71(18) . . . no
P1 Ru1 P2 C25 99.1(2) . . . no
P1 Ru1 P2 C31 -144.9(2) . . . no
O1 Ru1 P2 C19 155.52(18) . . . no
O1 Ru1 P2 C25 -74.7(2) . . . no
O1 Ru1 P2 C31 41.3(2) . . . no
O2 Ru1 P2 C19 -115.5(2) . . . no
O2 Ru1 P2 C25 14.4(2) . . . no
O2 Ru1 P2 C31 130.3(2) . . . no
O4 Ru1 P2 C19 66.3(2) . . . no
O4 Ru1 P2 C25 -163.8(2) . . . no
O4 Ru1 P2 C31 -47.9(2) . . . no
P2 Ru1 O1 Ru1 152.84(4) . . 2_655 no
O2 Ru1 O1 Ru1 55.99(10) . . 2_655 no
O4 Ru1 O1 Ru1 -121.15(10) . . 2_655 no
P1 Ru1 O2 C37 127.7(4) . . . no
P2 Ru1 O2 C37 -137.0(4) . . . no
O1 Ru1 O2 C37 -39.9(4) . . . no
O3 Ru1 O2 C37 43.2(4) 2_655 . . no
P1 Ru1 O4 C39 -162.3(4) . . . no
P2 Ru1 O4 C39 102.2(4) . . . no
O1 Ru1 O4 C39 4.9(4) . . . no
O3 Ru1 O4 C39 -78.4(4) 2_655 . . no
P1 Ru1 O3 C37 179.7(6) . 2_655 2_655 no
O2 Ru1 O3 C37 -96.6(6) . 2_655 2_655 no
O4 Ru1 O3 C37 81.5(6) . 2_655 2_655 no
Ru1 P1 C1 C2 -82.7(4) . . . no
Ru1 P1 C1 C6 98.7(4) . . . no
C7 P1 C1 C2 44.8(4) . . . no
C7 P1 C1 C6 -133.8(5) . . . no
C13 P1 C1 C2 151.8(4) . . . no
C13 P1 C1 C6 -26.8(5) . . . no
Ru1 P1 C7 C8 -7.9(5) . . . no
Ru1 P1 C7 C12 165.3(3) . . . no
C1 P1 C7 C8 -126.5(5) . . . no
C1 P1 C7 C12 46.7(4) . . . no
C13 P1 C7 C8 129.1(4) . . . no
C13 P1 C7 C12 -57.7(5) . . . no
Ru1 P1 C13 C14 -45.4(5) . . . no
Ru1 P1 C13 C18 133.1(4) . . . no
C1 P1 C13 C14 74.4(4) . . . no
C1 P1 C13 C18 -107.2(5) . . . no
C7 P1 C13 C14 175.7(4) . . . no
C7 P1 C13 C18 -5.9(5) . . . no
Ru1 P2 C19 C20 137.8(4) . . . no
Ru1 P2 C19 C24 -43.2(4) . . . no
C25 P2 C19 C20 -1.1(5) . . . no
C25 P2 C19 C24 177.8(4) . . . no
C31 P2 C19 C20 -102.7(5) . . . no
C31 P2 C19 C24 76.3(4) . . . no
Ru1 P2 C25 C26 167.5(3) . . . no
Ru1 P2 C25 C30 -6.0(5) . . . no
C19 P2 C25 C26 -58.2(5) . . . no
C19 P2 C25 C30 128.4(4) . . . no
C31 P2 C25 C26 45.7(5) . . . no
C31 P2 C25 C30 -127.8(4) . . . no
Ru1 P2 C31 C32 -91.4(4) . . . no
Ru1 P2 C31 C36 90.2(4) . . . no
C19 P2 C31 C32 145.8(4) . . . no
C19 P2 C31 C36 -32.6(5) . . . no
C25 P2 C31 C32 39.7(4) . . . no
C25 P2 C31 C36 -138.7(5) . . . no
Ru1 O2 C37 O3 3.1(9) . . . no
Ru1 O2 C37 C38 -175.8(4) . . . no
Ru1 O3 C37 O2 33.1(10) 2_655 . . no
Ru1 O3 C37 C38 -148.0(5) 2_655 . . no
Ru1 O4 C39 O5 -3.2(8) . . . no
Ru1 O4 C39 C40 174.6(3) . . . no
P1 C1 C2 C3 -178.6(4) . . . no
C6 C1 C2 C3 0.1(8) . . . no
P1 C1 C6 C5 178.0(4) . . . no
C2 C1 C6 C5 -0.6(8) . . . no
C1 C2 C3 C4 0.6(8) . . . no
C2 C3 C4 C5 -0.8(8) . . . no
C3 C4 C5 C6 0.3(9) . . . no
C4 C5 C6 C1 0.4(9) . . . no
P1 C7 C8 C9 173.2(4) . . . no
C12 C7 C8 C9 0.0(8) . . . no
P1 C7 C12 C11 -174.0(4) . . . no
C8 C7 C12 C11 -0.6(8) . . . no
C7 C8 C9 C10 0.6(9) . . . no
C8 C9 C10 C11 -0.5(9) . . . no
C9 C10 C11 C12 -0.2(9) . . . no
C10 C11 C12 C7 0.8(9) . . . no
P1 C13 C14 C15 -178.9(4) . . . no
C18 C13 C14 C15 2.6(8) . . . no
P1 C13 C18 C17 179.4(4) . . . no
C14 C13 C18 C17 -2.2(8) . . . no
C13 C14 C15 C16 -1.4(8) . . . no
C14 C15 C16 C17 -0.3(9) . . . no
C15 C16 C17 C18 0.7(9) . . . no
C16 C17 C18 C13 0.6(8) . . . no
P2 C19 C20 C21 177.7(4) . . . no
C24 C19 C20 C21 -1.3(8) . . . no
P2 C19 C24 C23 -177.0(4) . . . no
C20 C19 C24 C23 2.1(7) . . . no
C19 C20 C21 C22 -0.1(8) . . . no
C20 C21 C22 C23 0.8(9) . . . no
C21 C22 C23 C24 0.0(8) . . . no
C22 C23 C24 C19 -1.5(8) . . . no
P2 C25 C26 C27 -175.7(4) . . . no
C30 C25 C26 C27 -2.1(8) . . . no
P2 C25 C30 C29 175.5(4) . . . no
C26 C25 C30 C29 2.0(8) . . . no
C25 C26 C27 C28 1.6(9) . . . no
C26 C27 C28 C29 -1.0(9) . . . no
C27 C28 C29 C30 0.9(9) . . . no
C28 C29 C30 C25 -1.4(9) . . . no
P2 C31 C32 C33 -177.0(4) . . . no
C36 C31 C32 C33 1.4(8) . . . no
P2 C31 C36 C35 178.1(4) . . . no
C32 C31 C36 C35 -0.2(8) . . . no
C31 C32 C33 C34 -1.2(8) . . . no
C32 C33 C34 C35 -0.2(9) . . . no
C33 C34 C35 C36 1.5(9) . . . no
C34 C35 C36 C31 -1.2(8) . . . no
O2 C37 C38 F1 -12.2(9) . . . no
O2 C37 C38 F2 106.0(6) . . . no
O2 C37 C38 F3 -134.7(6) . . . no
O3 C37 C38 F1 168.7(6) . . . no
O3 C37 C38 F2 -73.1(7) . . . no
O3 C37 C38 F3 46.3(8) . . . no
O4 C39 C40 F4 47.8(6) . . . no
O4 C39 C40 F5 169.0(5) . . . no
O4 C39 C40 F6 -71.0(6) . . . no
O5 C39 C40 F4 -134.0(5) . . . no
O5 C39 C40 F5 -12.8(7) . . . no
O5 C39 C40 F6 107.2(6) . . . no

loop_
_platon_squeeze_void_nr
_platon_squeeze_void_average_x
_platon_squeeze_void_average_y
_platon_squeeze_void_average_z
_platon_squeeze_void_volume
_platon_squeeze_void_count_electrons
_platon_squeeze_void_content
1 0.009 0.000 0.000 259 77 ' '
2 0.298 0.000 0.250 359 74 ' '
3 0.158 0.000 0.500 259 77 ' '
4 0.144 0.000 0.750 359 74 ' '
5 0.592 0.500 0.250 359 74 ' '
6 0.408 0.500 0.750 359 74 ' '
7 0.271 0.500 0.000 259 77 ' '
8 0.775 0.500 0.500 259 77 ' '
